data_7100770
loop_
_publ_author_name
'Warren Oldham'
'David A. Costa'
'Brian L. Scott'
'Michael E. Stoll'
'D. Bridget Williams'

_publ_section_title
;
Coordination chemistry of the
bis(trifluoromethylsulfonyl)imide anion: molecular interactions in room
temperature ionic liquids
;
_journal_name_full 'Chemical Communications'
_journal_paper_doi 10.1039/b416830e
_journal_year 2005
_chemical_formula_sum 'C22 H34 F12 N3 O8 S4 Si Ti'
_chemical_formula_weight 900.75
_space_group_IT_number 2
_symmetry_cell_setting triclinic
_symmetry_space_group_name_Hall '-P 1'
_symmetry_space_group_name_H-M 'P -1'
_cell_angle_alpha 92.299(5)
_cell_angle_beta 102.362(4)
_cell_angle_gamma 114.124(4)
_cell_formula_units_Z 2
_cell_length_a 10.244(3)
_cell_length_b 12.187(3)
_cell_length_c 15.560(4)
_cell_measurement_temperature 203(2)
_cell_volume 1713.8(8)
_diffrn_ambient_temperature 203(2)
_exptl_crystal_density_diffrn 1.745
_cod_database_code 7100770

loop_
_symmetry_equiv_pos_as_xyz
'x, y, z'
'-x, -y, -z'

loop_
_atom_site_label
_atom_site_type_symbol
_atom_site_fract_x
_atom_site_fract_y
_atom_site_fract_z
_atom_site_U_iso_or_equiv
_atom_site_adp_type
_atom_site_occupancy
_atom_site_symmetry_multiplicity
_atom_site_calc_flag
_atom_site_refinement_flags
_atom_site_disorder_assembly
_atom_site_disorder_group
Si1 Si -0.25923(11) 0.13425(10) 0.24177(7) 0.0297(3) Uani 1 1 d . . .
Ti1 Ti 0.04143(7) 0.29622(6) 0.23493(4) 0.02106(19) Uani 1 1 d . . .
S1 S 0.07775(12) 0.58878(9) 0.26059(7) 0.0366(3) Uani 1 1 d . . .
S2 S 0.3423(3) 0.7387(2) 0.39448(15) 0.0428(5) Uani 0.50 1 d P . .
S2' S 0.2646(3) 0.8000(2) 0.3690(3) 0.0722(10) Uani 0.50 1 d P . .
S3 S 0.23282(10) 0.21050(9) 0.11414(6) 0.0288(2) Uani 1 1 d . . .
S4 S 0.39221(10) 0.44349(9) 0.20849(7) 0.0322(3) Uani 1 1 d . . .
N1 N -0.1602(3) 0.2162(3) 0.16874(19) 0.0233(6) Uani 1 1 d . . .
N2 N 0.1688(4) 0.6515(3) 0.3554(3) 0.0478(10) Uani 1 1 d . . .
N3 N 0.3769(3) 0.3292(3) 0.1504(2) 0.0349(8) Uani 1 1 d . . .
O1 O 0.0241(3) 0.4584(2) 0.25892(17) 0.0314(6) Uani 1 1 d . . .
O2 O 0.1298(4) 0.6349(3) 0.1869(2) 0.0636(10) Uani 1 1 d . . .
O3 O 0.431(2) 0.733(3) 0.3340(16) 0.081(5) Uani 0.50 1 d P . .
O3' O 0.240(2) 0.8445(14) 0.4515(14) 0.160(10) Uani 0.50 1 d P . .
O4 O 0.4557(16) 0.7477(18) 0.4709(11) 0.118(6) Uani 0.50 1 d P . .
O4' O 0.270(3) 0.8778(14) 0.3086(17) 0.104(9) Uani 0.50 1 d P . .
O5 O 0.1041(3) 0.2115(2) 0.13854(16) 0.0278(6) Uani 1 1 d . . .
O6 O 0.2569(3) 0.1057(3) 0.1248(2) 0.0407(7) Uani 1 1 d . . .
O7 O 0.2552(3) 0.4302(2) 0.22887(18) 0.0325(6) Uani 1 1 d . . .
O8 O 0.5198(3) 0.4883(3) 0.2789(2) 0.0519(8) Uani 1 1 d . . .
C1 C -0.0795(4) 0.1710(3) 0.3243(2) 0.0263(8) Uani 1 1 d . . .
C2 C 0.0214(4) 0.1266(3) 0.3031(2) 0.0290(8) Uani 1 1 d . . .
C3 C 0.1670(4) 0.2115(4) 0.3441(2) 0.0322(9) Uani 1 1 d . . .
C4 C 0.1594(4) 0.3110(4) 0.3914(2) 0.0342(9) Uani 1 1 d . . .
C5 C 0.0087(4) 0.2839(4) 0.3803(2) 0.0294(8) Uani 1 1 d . . .
C6 C -0.0200(5) 0.0069(4) 0.2485(3) 0.0407(10) Uani 1 1 d . . .
H6A H -0.1256 -0.0347 0.2271 0.061 Uiso 1 1 calc R . .
H6B H 0.0155 -0.0421 0.2846 0.061 Uiso 1 1 calc R . .
H6C H 0.0238 0.0211 0.1989 0.061 Uiso 1 1 calc R . .
C7 C 0.3054(5) 0.1961(5) 0.3482(3) 0.0488(12) Uani 1 1 d . . .
H7A H 0.2826 0.1228 0.3108 0.073 Uiso 1 1 calc R . .
H7B H 0.3483 0.1915 0.4084 0.073 Uiso 1 1 calc R . .
H7C H 0.3742 0.2643 0.3281 0.073 Uiso 1 1 calc R . .
C8 C 0.2890(5) 0.4171(4) 0.4485(3) 0.0477(11) Uani 1 1 d . . .
H8A H 0.2557 0.4710 0.4735 0.072 Uiso 1 1 calc R . .
H8B H 0.3552 0.4593 0.4132 0.072 Uiso 1 1 calc R . .
H8C H 0.3397 0.3891 0.4955 0.072 Uiso 1 1 calc R . .
C9 C -0.0430(5) 0.3626(4) 0.4281(3) 0.0449(11) Uani 1 1 d . . .
H9A H 0.0410 0.4335 0.4614 0.067 Uiso 1 1 calc R . .
H9B H -0.0977 0.3176 0.4679 0.067 Uiso 1 1 calc R . .
H9C H -0.1054 0.3867 0.3854 0.067 Uiso 1 1 calc R . .
C10 C -0.3760(5) 0.1984(5) 0.2792(3) 0.0477(12) Uani 1 1 d . . .
H10A H -0.3184 0.2836 0.3002 0.072 Uiso 1 1 calc R . .
H10B H -0.4127 0.1577 0.3264 0.072 Uiso 1 1 calc R . .
H10C H -0.4576 0.1873 0.2304 0.072 Uiso 1 1 calc R . .
C11 C -0.3754(5) -0.0296(4) 0.2008(4) 0.0532(12) Uani 1 1 d . . .
H11A H -0.3171 -0.0649 0.1806 0.080 Uiso 1 1 calc R . .
H11B H -0.4568 -0.0388 0.1524 0.080 Uiso 1 1 calc R . .
H11C H -0.4124 -0.0697 0.2480 0.080 Uiso 1 1 calc R . .
C12 C -0.2181(4) 0.2293(4) 0.0750(2) 0.0305(9) Uani 1 1 d . . .
C13 C -0.3650(4) 0.2380(4) 0.0651(3) 0.0417(10) Uani 1 1 d . . .
H13A H -0.4345 0.1667 0.0819 0.063 Uiso 1 1 calc R . .
H13B H -0.4030 0.2442 0.0044 0.063 Uiso 1 1 calc R . .
H13C H -0.3499 0.3087 0.1028 0.063 Uiso 1 1 calc R . .
C14 C -0.2441(5) 0.1147(4) 0.0154(3) 0.0403(10) Uani 1 1 d . . .
H14A H -0.1522 0.1087 0.0211 0.060 Uiso 1 1 calc R . .
H14B H -0.2833 0.1197 -0.0454 0.060 Uiso 1 1 calc R . .
H14C H -0.3132 0.0443 0.0332 0.060 Uiso 1 1 calc R . .
C15 C -0.1083(4) 0.3413(4) 0.0487(3) 0.0353(9) Uani 1 1 d . . .
H15A H -0.0159 0.3358 0.0554 0.053 Uiso 1 1 calc R . .
H15B H -0.0935 0.4121 0.0862 0.053 Uiso 1 1 calc R . .
H15C H -0.1457 0.3473 -0.0121 0.053 Uiso 1 1 calc R . .
C16 C -0.0939(6) 0.6060(5) 0.2547(4) 0.0552(13) Uani 1 1 d . . .
C17 C 0.3404(14) 0.8873(12) 0.3757(9) 0.059(3) Uiso 0.50 1 d P . .
C17' C 0.4431(15) 0.8002(13) 0.4072(9) 0.067(3) Uiso 0.50 1 d P . .
C18 C 0.1892(5) 0.2108(4) -0.0067(3) 0.0413(10) Uani 1 1 d . . .
C19 C 0.4243(5) 0.5563(4) 0.1328(3) 0.0487(12) Uani 1 1 d . . .
F1 F -0.1911(4) 0.5432(3) 0.1809(2) 0.0798(10) Uani 1 1 d . . .
F2 F -0.0673(5) 0.7206(3) 0.2537(3) 0.0982(13) Uani 1 1 d . . .
F3 F -0.1467(3) 0.5686(3) 0.3225(2) 0.0704(9) Uani 1 1 d . . .
F4 F 0.4763(10) 0.9727(6) 0.4032(6) 0.091(2) Uani 0.50 1 d P . .
F4' F 0.5434(8) 0.9169(8) 0.4297(7) 0.104(3) Uani 0.50 1 d P . .
F5 F 0.2593(13) 0.9060(9) 0.4207(8) 0.090(3) Uani 0.50 1 d P . .
F5' F 0.3901(10) 0.7467(10) 0.4884(7) 0.070(3) Uani 0.50 1 d P . .
F6 F 0.294(3) 0.8810(17) 0.2877(13) 0.096(6) Uani 0.50 1 d P . .
F6' F 0.473(2) 0.741(3) 0.3552(17) 0.103(6) Uani 0.50 1 d P . .
F7 F 0.0677(3) 0.1120(3) -0.04338(17) 0.0613(8) Uani 1 1 d . . .
F8 F 0.2973(3) 0.2106(3) -0.03798(18) 0.0603(8) Uani 1 1 d . . .
F9 F 0.1672(4) 0.3063(3) -0.02640(18) 0.0635(8) Uani 1 1 d . . .
F10 F 0.5270(4) 0.5581(4) 0.0943(3) 0.0843(11) Uani 1 1 d . . .
F11 F 0.3030(4) 0.5299(3) 0.0700(2) 0.0771(10) Uani 1 1 d . . .
F12 F 0.4622(5) 0.6633(3) 0.1735(3) 0.0964(13) Uani 1 1 d . . .

loop_
_atom_site_aniso_label
_atom_site_aniso_U_11
_atom_site_aniso_U_22
_atom_site_aniso_U_33
_atom_site_aniso_U_23
_atom_site_aniso_U_13
_atom_site_aniso_U_12
Si1 0.0244(5) 0.0305(6) 0.0322(6) 0.0048(5) 0.0103(4) 0.0082(4)
Ti1 0.0213(3) 0.0213(3) 0.0208(3) 0.0036(3) 0.0055(2) 0.0091(3)
S1 0.0431(6) 0.0240(5) 0.0428(6) 0.0032(4) 0.0161(5) 0.0119(4)
S2 0.0366(12) 0.0378(12) 0.0428(13) -0.0033(10) 0.0046(10) 0.0085(11)
S2' 0.0453(15) 0.0314(14) 0.121(3) -0.0199(17) 0.0083(16) 0.0068(12)
S3 0.0293(5) 0.0304(5) 0.0316(5) 0.0055(4) 0.0120(4) 0.0153(4)
S4 0.0249(5) 0.0315(5) 0.0379(6) 0.0050(4) 0.0104(4) 0.0087(4)
N1 0.0216(15) 0.0244(16) 0.0233(15) 0.0030(13) 0.0044(12) 0.0098(13)
N2 0.038(2) 0.038(2) 0.054(2) -0.0057(18) 0.0147(18) 0.0038(17)
N3 0.0264(17) 0.0369(19) 0.045(2) 0.0038(16) 0.0135(15) 0.0144(15)
O1 0.0345(14) 0.0278(14) 0.0353(15) 0.0032(12) 0.0096(12) 0.0163(12)
O2 0.095(3) 0.045(2) 0.060(2) 0.0184(17) 0.041(2) 0.027(2)
O3 0.045(9) 0.109(9) 0.082(9) -0.040(8) 0.001(7) 0.039(8)
O3' 0.128(11) 0.099(12) 0.21(2) -0.072(12) 0.112(13) -0.022(10)
O4 0.087(11) 0.125(11) 0.086(11) 0.046(9) -0.012(8) 0.005(9)
O4' 0.128(16) 0.029(7) 0.123(18) 0.008(8) -0.015(13) 0.027(8)
O5 0.0257(13) 0.0302(14) 0.0264(13) 0.0006(11) 0.0075(11) 0.0108(11)
O6 0.0440(17) 0.0363(16) 0.0515(18) 0.0095(14) 0.0185(14) 0.0229(14)
O7 0.0285(14) 0.0276(14) 0.0407(16) 0.0027(12) 0.0146(12) 0.0084(12)
O8 0.0316(16) 0.061(2) 0.0487(19) -0.0049(16) -0.0005(14) 0.0119(15)
C1 0.032(2) 0.0240(19) 0.0266(19) 0.0100(16) 0.0133(16) 0.0120(16)
C2 0.038(2) 0.030(2) 0.0247(19) 0.0108(16) 0.0106(17) 0.0178(18)
C3 0.037(2) 0.045(2) 0.025(2) 0.0150(18) 0.0104(17) 0.025(2)
C4 0.037(2) 0.039(2) 0.0228(19) 0.0068(17) 0.0026(17) 0.0146(19)
C5 0.036(2) 0.036(2) 0.0213(19) 0.0071(16) 0.0111(16) 0.0188(18)
C6 0.059(3) 0.028(2) 0.046(3) 0.0120(19) 0.025(2) 0.023(2)
C7 0.043(3) 0.072(3) 0.047(3) 0.027(2) 0.015(2) 0.036(3)
C8 0.045(3) 0.047(3) 0.034(2) 0.005(2) 0.003(2) 0.006(2)
C9 0.053(3) 0.045(3) 0.039(2) -0.006(2) 0.018(2) 0.022(2)
C10 0.036(2) 0.070(3) 0.046(3) 0.012(2) 0.017(2) 0.027(2)
C11 0.045(3) 0.035(3) 0.059(3) 0.008(2) 0.014(2) -0.004(2)
C12 0.0265(19) 0.037(2) 0.0254(19) 0.0019(17) 0.0023(16) 0.0135(17)
C13 0.031(2) 0.053(3) 0.043(2) 0.015(2) 0.0068(19) 0.021(2)
C14 0.041(2) 0.039(2) 0.032(2) -0.0072(18) -0.0002(18) 0.014(2)
C15 0.036(2) 0.040(2) 0.032(2) 0.0131(18) 0.0073(17) 0.0185(19)
C16 0.070(3) 0.046(3) 0.063(3) 0.003(3) 0.008(3) 0.042(3)
C18 0.049(3) 0.051(3) 0.031(2) 0.007(2) 0.018(2) 0.024(2)
C19 0.049(3) 0.038(3) 0.058(3) 0.012(2) 0.026(2) 0.012(2)
F1 0.078(2) 0.087(2) 0.078(2) -0.0104(19) -0.0148(18) 0.057(2)
F2 0.121(3) 0.052(2) 0.147(4) 0.010(2) 0.034(3) 0.062(2)
F3 0.0591(19) 0.089(2) 0.084(2) 0.0149(19) 0.0329(17) 0.0448(18)
F4 0.091(6) 0.038(4) 0.092(6) -0.008(4) 0.007(5) -0.013(4)
F4' 0.051(4) 0.069(5) 0.127(8) -0.026(5) -0.001(4) -0.024(4)
F5 0.104(8) 0.073(7) 0.115(7) 0.002(6) 0.044(6) 0.051(7)
F5' 0.063(6) 0.076(5) 0.043(4) -0.005(4) -0.004(4) 0.012(5)
F6 0.086(8) 0.105(11) 0.057(6) 0.038(6) 0.007(6) 0.006(6)
F6' 0.068(12) 0.097(10) 0.143(16) -0.009(10) 0.012(9) 0.043(10)
F7 0.0509(17) 0.069(2) 0.0406(15) -0.0100(14) 0.0108(13) 0.0052(15)
F8 0.0567(17) 0.084(2) 0.0505(17) 0.0068(15) 0.0342(14) 0.0303(16)
F9 0.097(2) 0.076(2) 0.0404(16) 0.0241(15) 0.0223(15) 0.0546(19)
F10 0.088(2) 0.098(3) 0.098(3) 0.047(2) 0.068(2) 0.045(2)
F11 0.087(2) 0.066(2) 0.082(2) 0.0367(18) 0.012(2) 0.0381(19)
F12 0.149(4) 0.0318(16) 0.095(3) 0.0087(18) 0.056(3) 0.014(2)

loop_
_geom_bond_atom_site_label_1
_geom_bond_atom_site_label_2
_geom_bond_distance
_geom_bond_site_symmetry_2
_geom_bond_publ_flag
Si1 N1 1.754(3) . ?
Si1 C10 1.846(4) . ?
Si1 C11 1.854(5) . ?
Si1 C1 1.872(4) . ?
Si1 Ti1 2.9293(14) . ?
Ti1 N1 1.907(3) . ?
Ti1 O1 2.082(3) . ?
Ti1 O5 2.135(2) . ?
Ti1 O7 2.156(3) . ?
Ti1 C1 2.272(4) . ?
Ti1 C2 2.315(4) . ?
Ti1 C5 2.359(4) . ?
Ti1 C3 2.429(4) . ?
Ti1 C4 2.438(4) . ?
S1 O2 1.408(4) . ?
S1 O1 1.451(3) . ?
S1 N2 1.539(4) . ?
S1 C16 1.838(5) . ?
S2 C17' 0.967(14) . ?
S2 S2' 1.313(4) . ?
S2 F5' 1.425(11) . ?
S2 O4 1.438(16) . ?
S2 O3 1.46(2) . ?
S2 F6' 1.58(2) . ?
S2 N2 1.613(4) . ?
S2 C17 1.854(13) . ?
S2' C17 1.013(13) . ?
S2' O4' 1.36(2) . ?
S2' O3' 1.485(16) . ?
S2' F5 1.520(10) . ?
S2' F6 1.639(18) . ?
S2' N2 1.647(5) . ?
S2' C17' 1.797(14) . ?
S3 O6 1.406(3) . ?
S3 O5 1.453(3) . ?
S3 N3 1.557(3) . ?
S3 C18 1.837(4) . ?
S4 O8 1.400(3) . ?
S4 O7 1.451(3) . ?
S4 N3 1.563(3) . ?
S4 C19 1.820(5) . ?
N1 C12 1.494(5) . ?
O3 C17' 1.33(3) . ?
O3' F5 0.88(2) . ?
O3' C17 1.691(19) . ?
O4 F5' 0.773(16) . ?
O4 C17' 1.21(2) . ?
O4' C17 1.11(2) . ?
O4' F5 1.80(3) . ?
C1 C5 1.422(5) . ?
C1 C2 1.434(5) . ?
C2 C3 1.407(6) . ?
C2 C6 1.508(5) . ?
C3 C4 1.431(6) . ?
C3 C7 1.492(5) . ?
C4 C5 1.411(6) . ?
C4 C8 1.491(6) . ?
C5 C9 1.509(5) . ?
C12 C15 1.510(6) . ?
C12 C13 1.528(5) . ?
C12 C14 1.538(5) . ?
C16 F3 1.302(6) . ?
C16 F1 1.309(6) . ?
C16 F2 1.310(6) . ?
C17 F5 1.273(15) . ?
C17 F4 1.315(14) . ?
C17 F6 1.34(2) . ?
C17 C17' 1.791(18) . ?
C17' F6' 1.23(2) . ?
C17' F4' 1.346(16) . ?
C17' F5' 1.545(18) . ?
C18 F8 1.303(5) . ?
C18 F9 1.309(5) . ?
C18 F7 1.319(5) . ?
C19 F12 1.292(6) . ?
C19 F10 1.311(5) . ?
C19 F11 1.315(6) . ?
F4 F4' 1.178(11) . ?
